data_7001037
loop_
_publ_author_name
'Kaufmann, Linda'
'Breunig, Jens-Michael'
'Vitze, Hannes'
'Sch\"odel, Frauke'
'Nowik, Israel'
'Pichlmaier, Markus'
'Bolte, Michael'
'Lerner, Hans-Wolfram'
'Winter, Rainer F.'
'Herber, Rolfe H.'
'Wagner, Matthias'

_publ_section_title
;
 Electronic communication in oligonuclear ferrocene complexes with
 anionic four-coordinate boron bridges
;
_journal_coden_ASTM DTARAF
_journal_issue 16
_journal_name_full 'Dalton Transactions'
_journal_page_first 2940
_journal_page_last 2950
_journal_paper_doi 10.1039/b821406a
_journal_year 2009
_chemical_formula_sum 'C34 H28 B2 Fe'
_chemical_formula_weight 514.03
_space_group_IT_number 43
_symmetry_cell_setting orthorhombic
_symmetry_space_group_name_Hall 'F 2 -2d'
_symmetry_space_group_name_H-M 'F d d 2'
_atom_sites_solution_hydrogens geom
_atom_sites_solution_primary direct
_atom_sites_solution_secondary difmap
_audit_creation_method SHELXL-97
_cell_angle_alpha 90.00
_cell_angle_beta 90.00
_cell_angle_gamma 90.00
_cell_formula_units_Z 8
_cell_length_a 18.425(4)
_cell_length_b 30.690(6)
_cell_length_c 9.2970(19)
_cell_measurement_reflns_used 5201
_cell_measurement_temperature 173(2)
_cell_measurement_theta_max 25.6
_cell_measurement_theta_min 3.5
_cell_volume 5257.1(19)
_computing_cell_refinement 'X-Area (Stoe & Cie, 2001)'
_computing_data_collection 'X-Area (Stoe & Cie, 2001)'
_computing_data_reduction 'X-Area (Stoe & Cie, 2001)'
_computing_molecular_graphics 'XP in SHELXTL-Plus (Sheldrick, 1991)'
_computing_publication_material SHELXL97
_computing_structure_refinement 'SHELXL97 (Sheldrick, 1997) '
_computing_structure_solution 'SHELXS97 (Sheldrick, 1990) '
_diffrn_ambient_temperature 173(2)
_diffrn_measured_fraction_theta_full 0.997
_diffrn_measured_fraction_theta_max 0.993
_diffrn_measurement_device_type 'STOE IPDS II two-circle-diffractometer'
_diffrn_measurement_method \w
_diffrn_radiation_monochromator graphite
_diffrn_radiation_source 'fine-focus sealed tube'
_diffrn_radiation_type MoK\a
_diffrn_radiation_wavelength 0.71073
_diffrn_reflns_av_R_equivalents 0.0758
_diffrn_reflns_av_sigmaI/netI 0.0738
_diffrn_reflns_limit_h_max 20
_diffrn_reflns_limit_h_min -22
_diffrn_reflns_limit_k_max 37
_diffrn_reflns_limit_k_min -36
_diffrn_reflns_limit_l_max 9
_diffrn_reflns_limit_l_min -11
_diffrn_reflns_number 7049
_diffrn_reflns_theta_full 25.00
_diffrn_reflns_theta_max 25.58
_diffrn_reflns_theta_min 3.46
_diffrn_standards_number 0
_exptl_absorpt_coefficient_mu 0.595
_exptl_absorpt_correction_T_max 0.9429
_exptl_absorpt_correction_T_min 0.8703
_exptl_absorpt_correction_type multi-scan
_exptl_absorpt_process_details 'MULABS (Spek, 2003; Blessing, 1995)'
_exptl_crystal_colour red
_exptl_crystal_density_diffrn 1.299
_exptl_crystal_density_method 'not measured'
_exptl_crystal_description needle
_exptl_crystal_F_000 2144
_exptl_crystal_size_max 0.24
_exptl_crystal_size_mid 0.11
_exptl_crystal_size_min 0.10
_refine_diff_density_max 0.196
_refine_diff_density_min -0.236
_refine_diff_density_rms 0.048
_refine_ls_abs_structure_details 'Flack H D (1983), Acta Cryst. A39, 876-881'
_refine_ls_abs_structure_Flack -0.02(3)
_refine_ls_extinction_method none
_refine_ls_goodness_of_fit_ref 1.010
_refine_ls_hydrogen_treatment mixed
_refine_ls_matrix_type full
_refine_ls_number_parameters 168
_refine_ls_number_reflns 2204
_refine_ls_number_restraints 1
_refine_ls_restrained_S_all 1.010
_refine_ls_R_factor_all 0.0521
_refine_ls_R_factor_gt 0.0372
_refine_ls_shift/su_max 0.000
_refine_ls_shift/su_mean 0.000
_refine_ls_structure_factor_coef Fsqd
_refine_ls_weighting_details 'calc w=1/[\s^2^(Fo^2^)+(0.0275P)^2^+0.0000P] where P=(Fo^2^+2Fc^2^)/3'
_refine_ls_weighting_scheme calc
_refine_ls_wR_factor_gt 0.0710
_refine_ls_wR_factor_ref 0.0788
_reflns_number_gt 1840
_reflns_number_total 2204
_reflns_threshold_expression I>2\s(I)
_cod_data_source_file B821406A.txt
_cod_data_source_block wa560
_cod_depositor_comments
;
The following automatic conversions were performed:
'_symmetry_cell_setting' value 'Orthorhombic' changed to 'orthorhombic'
according to '/home/saulius/struct/CIF-dictionaries/cif_core.dic'
dictionary named 'cif_core.dic' version 2.4.1 from 2010-06-29.

Automatic conversion script
Id: cif_fix_enum 1527 2010-12-29 10:47:43Z saulius 
;
_cod_original_cell_volume 5257.1(18)
_cod_original_sg_symbol_H-M 'F dd2'
_cod_database_code 7001037

loop_
_symmetry_equiv_pos_as_xyz
'x, y, z'
'-x, -y, z'
'x+1/4, -y+1/4, z+1/4'
'-x+1/4, y+1/4, z+1/4'
'x, y+1/2, z+1/2'
'-x, -y+1/2, z+1/2'
'x+1/4, -y+3/4, z+3/4'
'-x+1/4, y+3/4, z+3/4'
'x+1/2, y, z+1/2'
'-x+1/2, -y, z+1/2'
'x+3/4, -y+1/4, z+3/4'
'-x+3/4, y+1/4, z+3/4'
'x+1/2, y+1/2, z'
'-x+1/2, -y+1/2, z'
'x+3/4, -y+3/4, z+1/4'
'-x+3/4, y+3/4, z+1/4'

loop_
_atom_site_label
_atom_site_type_symbol
_atom_site_fract_x
_atom_site_fract_y
_atom_site_fract_z
_atom_site_U_iso_or_equiv
_atom_site_adp_type
_atom_site_occupancy
_atom_site_symmetry_multiplicity
_atom_site_calc_flag
_atom_site_refinement_flags
_atom_site_disorder_assembly
_atom_site_disorder_group
Fe1 Fe 0.5000 0.0000 0.53742(8) 0.01859(16) Uani 1 2 d S . .
B1 B 0.6126(2) 0.06736(11) 0.6311(5) 0.0218(9) Uani 1 1 d . . .
C1 C 0.5337(2) 0.06298(9) 0.5777(4) 0.0213(8) Uani 1 1 d . . .
C2 C 0.5119(2) 0.05796(12) 0.4292(5) 0.0237(10) Uani 1 1 d . . .
H2 H 0.5423 0.0627 0.3482 0.028 Uiso 1 1 calc R . .
C3 C 0.4380(2) 0.04480(11) 0.4229(5) 0.0297(9) Uani 1 1 d . . .
H3 H 0.4109 0.0391 0.3381 0.036 Uiso 1 1 calc R . .
C4 C 0.41174(19) 0.04164(10) 0.5681(4) 0.0280(9) Uani 1 1 d . . .
H4 H 0.3641 0.0334 0.5963 0.034 Uiso 1 1 calc R . .
C5 C 0.4692(2) 0.05294(11) 0.6615(5) 0.0234(9) Uani 1 1 d . . .
H5 H 0.4662 0.0538 0.7635 0.028 Uiso 1 1 calc R . .
C11 C 0.67380(19) 0.08192(9) 0.5214(4) 0.0231(8) Uani 1 1 d . . .
C12 C 0.7411(2) 0.06092(12) 0.5116(5) 0.0317(9) Uani 1 1 d . . .
H12 H 0.7500 0.0359 0.5693 0.038 Uiso 1 1 calc R . .
C13 C 0.7952(2) 0.07570(13) 0.4196(5) 0.0355(10) Uani 1 1 d . . .
H13 H 0.8398 0.0603 0.4131 0.043 Uiso 1 1 calc R . .
C14 C 0.7845(2) 0.11261(13) 0.3375(5) 0.0366(10) Uani 1 1 d . . .
H14 H 0.8223 0.1232 0.2775 0.044 Uiso 1 1 calc R . .
C15 C 0.7182(2) 0.13416(12) 0.3432(4) 0.0316(9) Uani 1 1 d . . .
H15 H 0.7106 0.1596 0.2869 0.038 Uiso 1 1 calc R . .
C16 C 0.6628(2) 0.11849(10) 0.4315(4) 0.0246(8) Uani 1 1 d . . .
H16 H 0.6169 0.1326 0.4312 0.030 Uiso 1 1 calc R . .
C21 C 0.63562(18) 0.05993(9) 0.7934(4) 0.0217(7) Uani 1 1 d . . .
C22 C 0.5986(2) 0.03251(11) 0.8914(4) 0.0264(9) Uani 1 1 d . . .
H22 H 0.5580 0.0163 0.8584 0.032 Uiso 1 1 calc R . .
C23 C 0.6197(2) 0.02842(10) 1.0347(5) 0.0317(8) Uani 1 1 d . . .
H23 H 0.5936 0.0097 1.0975 0.038 Uiso 1 1 calc R . .
C24 C 0.6792(2) 0.05184(12) 1.0858(4) 0.0352(10) Uani 1 1 d . . .
H24 H 0.6938 0.0491 1.1834 0.042 Uiso 1 1 calc R . .
C25 C 0.7168(2) 0.07892(12) 0.9944(4) 0.0329(10) Uani 1 1 d . . .
H25 H 0.7569 0.0952 1.0296 0.039 Uiso 1 1 calc R . .
C26 C 0.6963(2) 0.08270(11) 0.8500(4) 0.0280(9) Uani 1 1 d . . .
H26 H 0.7238 0.1010 0.7882 0.034 Uiso 1 1 calc R . .

loop_
_atom_site_aniso_label
_atom_site_aniso_U_11
_atom_site_aniso_U_22
_atom_site_aniso_U_33
_atom_site_aniso_U_23
_atom_site_aniso_U_13
_atom_site_aniso_U_12
Fe1 0.0176(3) 0.0192(3) 0.0190(3) 0.000 0.000 0.0012(4)
B1 0.030(2) 0.0159(16) 0.020(2) -0.0024(14) 0.0009(19) 0.0001(16)
C1 0.0253(19) 0.0150(14) 0.023(2) 0.0035(13) 0.0013(17) -0.0012(13)
C2 0.025(2) 0.0248(18) 0.022(2) 0.0049(16) -0.0002(19) -0.0017(15)
C3 0.032(2) 0.0265(18) 0.030(2) 0.0083(17) -0.012(2) 0.0007(17)
C4 0.0179(19) 0.0267(17) 0.039(3) -0.0021(15) 0.0000(18) 0.0050(14)
C5 0.022(2) 0.0199(17) 0.028(2) 0.0012(15) 0.006(2) 0.0020(16)
C11 0.0283(19) 0.0247(15) 0.016(2) -0.0046(15) -0.0034(19) -0.0057(13)
C12 0.0237(19) 0.0387(18) 0.033(2) -0.0004(16) 0.000(2) 0.0008(16)
C13 0.024(2) 0.054(2) 0.029(2) -0.006(2) -0.002(2) -0.0034(18)
C14 0.038(2) 0.046(2) 0.026(2) -0.0039(17) 0.004(2) -0.017(2)
C15 0.040(2) 0.0324(18) 0.022(2) 0.0009(16) 0.0067(19) -0.0115(18)
C16 0.032(2) 0.0259(17) 0.0165(19) -0.0013(15) -0.0004(18) -0.0034(15)
C21 0.0260(18) 0.0187(13) 0.0203(19) -0.0031(15) 0.0024(19) -0.0015(12)
C22 0.032(2) 0.0247(17) 0.023(2) -0.0006(14) -0.0049(18) -0.0033(15)
C23 0.044(2) 0.0288(16) 0.0222(19) 0.0009(18) 0.001(2) -0.0024(14)
C24 0.044(2) 0.037(2) 0.025(2) -0.0055(17) -0.009(2) 0.0058(18)
C25 0.033(2) 0.0352(19) 0.030(3) -0.0094(16) -0.0086(19) -0.0017(17)
C26 0.028(2) 0.0304(18) 0.026(2) -0.0020(15) -0.0010(18) -0.0009(15)

loop_
_atom_type_symbol
_atom_type_description
_atom_type_scat_dispersion_real
_atom_type_scat_dispersion_imag
_atom_type_scat_source
C C 0.0033 0.0016 'International Tables Vol C Tables 4.2.6.8 and 6.1.1.4'
H H 0.0000 0.0000 'International Tables Vol C Tables 4.2.6.8 and 6.1.1.4'
B B 0.0013 0.0007 'International Tables Vol C Tables 4.2.6.8 and 6.1.1.4'
Fe Fe 0.3463 0.8444 'International Tables Vol C Tables 4.2.6.8 and 6.1.1.4'

loop_
_geom_angle_atom_site_label_1
_geom_angle_atom_site_label_2
_geom_angle_atom_site_label_3
_geom_angle
_geom_angle_site_symmetry_1
_geom_angle_site_symmetry_3
_geom_angle_publ_flag
C2 Fe1 C2 121.4(3) . 2_655 ?
C2 Fe1 C1 41.13(16) . . ?
C2 Fe1 C1 158.61(16) 2_655 . ?
C2 Fe1 C1 158.61(16) . 2_655 ?
C2 Fe1 C1 41.13(16) 2_655 2_655 ?
C1 Fe1 C1 159.1(2) . 2_655 ?
C2 Fe1 C5 67.86(15) . . ?
C2 Fe1 C5 157.27(15) 2_655 . ?
C1 Fe1 C5 41.14(14) . . ?
C1 Fe1 C5 123.42(16) 2_655 . ?
C2 Fe1 C5 157.27(15) . 2_655 ?
C2 Fe1 C5 67.86(15) 2_655 2_655 ?
C1 Fe1 C5 123.42(16) . 2_655 ?
C1 Fe1 C5 41.14(14) 2_655 2_655 ?
C5 Fe1 C5 112.3(3) . 2_655 ?
C2 Fe1 C3 105.26(16) . 2_655 ?
C2 Fe1 C3 40.16(15) 2_655 2_655 ?
C1 Fe1 C3 123.14(15) . 2_655 ?
C1 Fe1 C3 68.85(16) 2_655 2_655 ?
C5 Fe1 C3 162.45(15) . 2_655 ?
C5 Fe1 C3 67.44(17) 2_655 2_655 ?
C2 Fe1 C3 40.16(15) . . ?
C2 Fe1 C3 105.26(16) 2_655 . ?
C1 Fe1 C3 68.85(16) . . ?
C1 Fe1 C3 123.14(15) 2_655 . ?
C5 Fe1 C3 67.44(17) . . ?
C5 Fe1 C3 162.45(15) 2_655 . ?
C3 Fe1 C3 118.5(2) 2_655 . ?
C2 Fe1 C4 67.67(16) . . ?
C2 Fe1 C4 120.92(15) 2_655 . ?
C1 Fe1 C4 68.68(14) . . ?
C1 Fe1 C4 108.30(14) 2_655 . ?
C5 Fe1 C4 39.72(15) . . ?
C5 Fe1 C4 128.09(17) 2_655 . ?
C3 Fe1 C4 154.43(16) 2_655 . ?
C3 Fe1 C4 40.34(16) . . ?
C2 Fe1 C4 120.92(15) . 2_655 ?
C2 Fe1 C4 67.66(16) 2_655 2_655 ?
C1 Fe1 C4 108.30(14) . 2_655 ?
C1 Fe1 C4 68.68(14) 2_655 2_655 ?
C5 Fe1 C4 128.09(17) . 2_655 ?
C5 Fe1 C4 39.72(15) 2_655 2_655 ?
C3 Fe1 C4 40.34(16) 2_655 2_655 ?
C3 Fe1 C4 154.43(16) . 2_655 ?
C4 Fe1 C4 164.3(2) . 2_655 ?
C1 B1 C21 123.1(3) . . ?
C1 B1 C11 119.2(3) . . ?
C21 B1 C11 117.6(3) . . ?
C2 C1 C5 105.2(3) . . ?
C2 C1 B1 125.4(3) . . ?
C5 C1 B1 128.1(3) . . ?
C2 C1 Fe1 69.1(2) . . ?
C5 C1 Fe1 69.71(19) . . ?
B1 C1 Fe1 115.1(2) . . ?
C3 C2 C1 109.6(4) . . ?
C3 C2 Fe1 70.9(2) . . ?
C1 C2 Fe1 69.8(2) . . ?
C3 C2 H2 125.2 . . ?
C1 C2 H2 125.2 . . ?
Fe1 C2 H2 125.7 . . ?
C2 C3 C4 107.7(4) . . ?
C2 C3 Fe1 69.0(2) . . ?
C4 C3 Fe1 70.1(2) . . ?
C2 C3 H3 126.2 . . ?
C4 C3 H3 126.2 . . ?
Fe1 C3 H3 126.3 . . ?
C5 C4 C3 107.9(4) . . ?
C5 C4 Fe1 69.5(2) . . ?
C3 C4 Fe1 69.5(2) . . ?
C5 C4 H4 126.0 . . ?
C3 C4 H4 126.0 . . ?
Fe1 C4 H4 126.5 . . ?
C4 C5 C1 109.6(4) . . ?
C4 C5 Fe1 70.7(2) . . ?
C1 C5 Fe1 69.2(2) . . ?
C4 C5 H5 125.2 . . ?
C1 C5 H5 125.2 . . ?
Fe1 C5 H5 126.5 . . ?
C12 C11 C16 117.0(3) . . ?
C12 C11 B1 122.8(3) . . ?
C16 C11 B1 120.1(3) . . ?
C13 C12 C11 121.7(4) . . ?
C13 C12 H12 119.2 . . ?
C11 C12 H12 119.2 . . ?
C14 C13 C12 120.4(4) . . ?
C14 C13 H13 119.8 . . ?
C12 C13 H13 119.8 . . ?
C13 C14 C15 119.6(4) . . ?
C13 C14 H14 120.2 . . ?
C15 C14 H14 120.2 . . ?
C14 C15 C16 120.1(4) . . ?
C14 C15 H15 119.9 . . ?
C16 C15 H15 119.9 . . ?
C15 C16 C11 121.1(4) . . ?
C15 C16 H16 119.5 . . ?
C11 C16 H16 119.5 . . ?
C22 C21 C26 115.7(4) . . ?
C22 C21 B1 124.8(3) . . ?
C26 C21 B1 119.5(3) . . ?
C23 C22 C21 122.3(3) . . ?
C23 C22 H22 118.8 . . ?
C21 C22 H22 118.8 . . ?
C22 C23 C24 119.9(4) . . ?
C22 C23 H23 120.0 . . ?
C24 C23 H23 120.0 . . ?
C25 C24 C23 119.8(4) . . ?
C25 C24 H24 120.1 . . ?
C23 C24 H24 120.1 . . ?
C24 C25 C26 120.5(4) . . ?
C24 C25 H25 119.8 . . ?
C26 C25 H25 119.8 . . ?
C25 C26 C21 121.8(4) . . ?
C25 C26 H26 119.1 . . ?
C21 C26 H26 119.1 . . ?

loop_
_geom_bond_atom_site_label_1
_geom_bond_atom_site_label_2
_geom_bond_distance
_geom_bond_site_symmetry_2
_geom_bond_publ_flag
Fe1 C2 2.055(4) . ?
Fe1 C2 2.055(4) 2_655 ?
Fe1 C1 2.064(3) . ?
Fe1 C1 2.065(3) 2_655 ?
Fe1 C5 2.072(4) . ?
Fe1 C5 2.072(4) 2_655 ?
Fe1 C3 2.080(4) 2_655 ?
Fe1 C3 2.080(4) . ?
Fe1 C4 2.088(3) . ?
Fe1 C4 2.088(3) 2_655 ?
B1 C1 1.542(5) . ?
B1 C21 1.584(6) . ?
B1 C11 1.585(6) . ?
C1 C2 1.447(6) . ?
C1 C5 1.453(5) . ?
C2 C3 1.420(5) . ?
C2 H2 0.9500 . ?
C3 C4 1.437(6) . ?
C3 H3 0.9500 . ?
C4 C5 1.413(6) . ?
C4 H4 0.9500 . ?
C5 H5 0.9500 . ?
C11 C12 1.401(5) . ?
C11 C16 1.414(5) . ?
C12 C13 1.390(6) . ?
C12 H12 0.9500 . ?
C13 C14 1.380(6) . ?
C13 H13 0.9500 . ?
C14 C15 1.391(6) . ?
C14 H14 0.9500 . ?
C15 C16 1.395(5) . ?
C15 H15 0.9500 . ?
C16 H16 0.9500 . ?
C21 C22 1.415(5) . ?
C21 C26 1.420(5) . ?
C22 C23 1.393(6) . ?
C22 H22 0.9500 . ?
C23 C24 1.394(6) . ?
C23 H23 0.9500 . ?
C24 C25 1.375(6) . ?
C24 H24 0.9500 . ?
C25 C26 1.399(5) . ?
C25 H25 0.9500 . ?
C26 H26 0.9500 . ?

loop_
_geom_torsion_atom_site_label_1
_geom_torsion_atom_site_label_2
_geom_torsion_atom_site_label_3
_geom_torsion_atom_site_label_4
_geom_torsion
_geom_torsion_site_symmetry_1
_geom_torsion_site_symmetry_2
_geom_torsion_site_symmetry_3
_geom_torsion_site_symmetry_4
_geom_torsion_publ_flag
C21 B1 C1 C2 -162.8(3) . . . . ?
C11 B1 C1 C2 19.9(5) . . . . ?
C21 B1 C1 C5 1.7(5) . . . . ?
C11 B1 C1 C5 -175.7(3) . . . . ?
C21 B1 C1 Fe1 -81.4(3) . . . . ?
C11 B1 C1 Fe1 101.2(3) . . . . ?
C2 Fe1 C1 C2 41.0(6) 2_655 . . . ?
C1 Fe1 C1 C2 -165.6(2) 2_655 . . . ?
C5 Fe1 C1 C2 -116.1(3) . . . . ?
C5 Fe1 C1 C2 157.6(2) 2_655 . . . ?
C3 Fe1 C1 C2 74.3(3) 2_655 . . . ?
C3 Fe1 C1 C2 -36.6(2) . . . . ?
C4 Fe1 C1 C2 -80.0(2) . . . . ?
C4 Fe1 C1 C2 116.4(2) 2_655 . . . ?
C2 Fe1 C1 C5 116.1(3) . . . . ?
C2 Fe1 C1 C5 157.1(4) 2_655 . . . ?
C1 Fe1 C1 C5 -49.5(2) 2_655 . . . ?
C5 Fe1 C1 C5 -86.3(4) 2_655 . . . ?
C3 Fe1 C1 C5 -169.6(3) 2_655 . . . ?
C3 Fe1 C1 C5 79.5(3) . . . . ?
C4 Fe1 C1 C5 36.1(2) . . . . ?
C4 Fe1 C1 C5 -127.5(3) 2_655 . . . ?
C2 Fe1 C1 B1 -120.4(4) . . . . ?
C2 Fe1 C1 B1 -79.3(5) 2_655 . . . ?
C1 Fe1 C1 B1 74.0(3) 2_655 . . . ?
C5 Fe1 C1 B1 123.5(4) . . . . ?
C5 Fe1 C1 B1 37.2(4) 2_655 . . . ?
C3 Fe1 C1 B1 -46.0(3) 2_655 . . . ?
C3 Fe1 C1 B1 -157.0(3) . . . . ?
C4 Fe1 C1 B1 159.6(3) . . . . ?
C4 Fe1 C1 B1 -4.0(3) 2_655 . . . ?
C5 C1 C2 C3 -0.9(4) . . . . ?
B1 C1 C2 C3 166.4(3) . . . . ?
Fe1 C1 C2 C3 59.9(3) . . . . ?
C5 C1 C2 Fe1 -60.8(2) . . . . ?
B1 C1 C2 Fe1 106.6(3) . . . . ?
C2 Fe1 C2 C3 75.9(2) 2_655 . . . ?
C1 Fe1 C2 C3 -120.4(4) . . . . ?
C1 Fe1 C2 C3 45.5(6) 2_655 . . . ?
C5 Fe1 C2 C3 -80.8(3) . . . . ?
C5 Fe1 C2 C3 -175.9(5) 2_655 . . . ?
C3 Fe1 C2 C3 116.3(3) 2_655 . . . ?
C4 Fe1 C2 C3 -37.7(3) . . . . ?
C4 Fe1 C2 C3 157.0(2) 2_655 . . . ?
C2 Fe1 C2 C1 -163.7(3) 2_655 . . . ?
C1 Fe1 C2 C1 165.9(3) 2_655 . . . ?
C5 Fe1 C2 C1 39.6(2) . . . . ?
C5 Fe1 C2 C1 -55.5(6) 2_655 . . . ?
C3 Fe1 C2 C1 -123.3(2) 2_655 . . . ?
C3 Fe1 C2 C1 120.4(4) . . . . ?
C4 Fe1 C2 C1 82.7(2) . . . . ?
C4 Fe1 C2 C1 -82.6(3) 2_655 . . . ?
C1 C2 C3 C4 0.5(4) . . . . ?
Fe1 C2 C3 C4 59.7(2) . . . . ?
C1 C2 C3 Fe1 -59.2(3) . . . . ?
C2 Fe1 C3 C2 -120.9(3) 2_655 . . . ?
C1 Fe1 C3 C2 37.5(3) . . . . ?
C1 Fe1 C3 C2 -161.9(3) 2_655 . . . ?
C5 Fe1 C3 C2 81.9(3) . . . . ?
C5 Fe1 C3 C2 174.8(6) 2_655 . . . ?
C3 Fe1 C3 C2 -79.7(2) 2_655 . . . ?
C4 Fe1 C3 C2 119.0(4) . . . . ?
C4 Fe1 C3 C2 -50.9(5) 2_655 . . . ?
C2 Fe1 C3 C4 -119.0(4) . . . . ?
C2 Fe1 C3 C4 120.1(2) 2_655 . . . ?
C1 Fe1 C3 C4 -81.6(2) . . . . ?
C1 Fe1 C3 C4 79.1(3) 2_655 . . . ?
C5 Fe1 C3 C4 -37.1(2) . . . . ?
C5 Fe1 C3 C4 55.8(7) 2_655 . . . ?
C3 Fe1 C3 C4 161.2(2) 2_655 . . . ?
C4 Fe1 C3 C4 -169.9(2) 2_655 . . . ?
C2 C3 C4 C5 0.2(4) . . . . ?
Fe1 C3 C4 C5 59.1(2) . . . . ?
C2 C3 C4 Fe1 -59.0(2) . . . . ?
C2 Fe1 C4 C5 -81.8(2) . . . . ?
C2 Fe1 C4 C5 164.0(3) 2_655 . . . ?
C1 Fe1 C4 C5 -37.3(2) . . . . ?
C1 Fe1 C4 C5 120.7(3) 2_655 . . . ?
C5 Fe1 C4 C5 79.1(4) 2_655 . . . ?
C3 Fe1 C4 C5 -160.3(3) 2_655 . . . ?
C3 Fe1 C4 C5 -119.3(3) . . . . ?
C4 Fe1 C4 C5 44.5(2) 2_655 . . . ?
C2 Fe1 C4 C3 37.6(2) . . . . ?
C2 Fe1 C4 C3 -76.6(3) 2_655 . . . ?
C1 Fe1 C4 C3 82.0(2) . . . . ?
C1 Fe1 C4 C3 -120.0(2) 2_655 . . . ?
C5 Fe1 C4 C3 119.3(3) . . . . ?
C5 Fe1 C4 C3 -161.5(2) 2_655 . . . ?
C3 Fe1 C4 C3 -40.9(5) 2_655 . . . ?
C4 Fe1 C4 C3 163.8(2) 2_655 . . . ?
C3 C4 C5 C1 -0.8(4) . . . . ?
Fe1 C4 C5 C1 58.4(2) . . . . ?
C3 C4 C5 Fe1 -59.1(2) . . . . ?
C2 C1 C5 C4 1.0(3) . . . . ?
B1 C1 C5 C4 -165.8(3) . . . . ?
Fe1 C1 C5 C4 -59.3(2) . . . . ?
C2 C1 C5 Fe1 60.4(2) . . . . ?
B1 C1 C5 Fe1 -106.5(3) . . . . ?
C2 Fe1 C5 C4 81.2(2) . . . . ?
C2 Fe1 C5 C4 -37.6(6) 2_655 . . . ?
C1 Fe1 C5 C4 120.9(3) . . . . ?
C1 Fe1 C5 C4 -78.1(3) 2_655 . . . ?
C5 Fe1 C5 C4 -123.3(2) 2_655 . . . ?
C3 Fe1 C5 C4 151.1(6) 2_655 . . . ?
C3 Fe1 C5 C4 37.7(2) . . . . ?
C4 Fe1 C5 C4 -166.1(2) 2_655 . . . ?
C2 Fe1 C5 C1 -39.6(2) . . . . ?
C2 Fe1 C5 C1 -158.5(5) 2_655 . . . ?
C1 Fe1 C5 C1 161.01(19) 2_655 . . . ?
C5 Fe1 C5 C1 115.8(2) 2_655 . . . ?
C3 Fe1 C5 C1 30.2(7) 2_655 . . . ?
C3 Fe1 C5 C1 -83.2(2) . . . . ?
C4 Fe1 C5 C1 -120.9(3) . . . . ?
C4 Fe1 C5 C1 73.1(3) 2_655 . . . ?
C1 B1 C11 C12 -134.0(4) . . . . ?
C21 B1 C11 C12 48.6(5) . . . . ?
C1 B1 C11 C16 48.4(4) . . . . ?
C21 B1 C11 C16 -129.1(3) . . . . ?
C16 C11 C12 C13 1.1(6) . . . . ?
B1 C11 C12 C13 -176.7(4) . . . . ?
C11 C12 C13 C14 1.8(6) . . . . ?
C12 C13 C14 C15 -2.4(6) . . . . ?
C13 C14 C15 C16 0.0(6) . . . . ?
C14 C15 C16 C11 3.0(6) . . . . ?
C12 C11 C16 C15 -3.4(5) . . . . ?
B1 C11 C16 C15 174.4(3) . . . . ?
C1 B1 C21 C22 27.5(5) . . . . ?
C11 B1 C21 C22 -155.1(3) . . . . ?
C1 B1 C21 C26 -150.7(3) . . . . ?
C11 B1 C21 C26 26.7(4) . . . . ?
C26 C21 C22 C23 0.7(5) . . . . ?
B1 C21 C22 C23 -177.6(3) . . . . ?
C21 C22 C23 C24 0.0(5) . . . . ?
C22 C23 C24 C25 0.1(6) . . . . ?
C23 C24 C25 C26 -0.9(6) . . . . ?
C24 C25 C26 C21 1.7(6) . . . . ?
C22 C21 C26 C25 -1.5(5) . . . . ?
B1 C21 C26 C25 176.8(3) . . . . ?
